data_4072358
loop_
_publ_author_name
'Wagler, J\"org'
'Hill, Anthony F.'

_publ_section_title
;
 Ring Opening of Organosilicon-Substituted Benzoxazolinone: A Convenient
 Route to Chelating Ureato and Carbamido Ligands
;
_journal_issue 24
_journal_name_full Organometallics
_journal_page_first 6579
_journal_paper_doi 10.1021/om800796z
_journal_volume 27
_journal_year 2008
_chemical_formula_moiety 'C17 H18 N2 O4 Si'
_chemical_formula_sum 'C17 H18 N2 O4 Si'
_chemical_formula_weight 342.42
_chemical_name_systematic
;
 ?
;
_space_group_IT_number 15
_symmetry_cell_setting monoclinic
_symmetry_space_group_name_Hall '-C 2yc'
_symmetry_space_group_name_H-M 'C 1 2/c 1'
_atom_sites_solution_hydrogens geom
_atom_sites_solution_primary direct
_atom_sites_solution_secondary difmap
_audit_creation_method SHELXL-97
_cell_angle_alpha 90.00
_cell_angle_beta 114.7100(10)
_cell_angle_gamma 90.00
_cell_formula_units_Z 8
_cell_length_a 23.1498(7)
_cell_length_b 6.4984(2)
_cell_length_c 24.0295(7)
_cell_measurement_reflns_used 78664
_cell_measurement_temperature 100(2)
_cell_measurement_theta_max 30.034
_cell_measurement_theta_min 2.546
_cell_volume 3283.92(17)
_computing_structure_refinement 'SHELXL-97 (Sheldrick, 1997)'
_diffrn_ambient_temperature 100(2)
_diffrn_measured_fraction_theta_full 0.997
_diffrn_measured_fraction_theta_max 0.997
_diffrn_measurement_device_type 'Nonius Kappa CCD area detector'
_diffrn_measurement_method 'phi and omega scans'
_diffrn_radiation_monochromator graphite
_diffrn_radiation_source 'fine-focus sealed tube'
_diffrn_radiation_type MoK\a
_diffrn_radiation_wavelength 0.71073
_diffrn_reflns_av_R_equivalents 0.0613
_diffrn_reflns_av_sigmaI/netI 0.0377
_diffrn_reflns_limit_h_max 32
_diffrn_reflns_limit_h_min -32
_diffrn_reflns_limit_k_max 9
_diffrn_reflns_limit_k_min -9
_diffrn_reflns_limit_l_max 33
_diffrn_reflns_limit_l_min -33
_diffrn_reflns_number 28428
_diffrn_reflns_theta_full 29.99
_diffrn_reflns_theta_max 29.99
_diffrn_reflns_theta_min 3.20
_exptl_absorpt_coefficient_mu 0.167
_exptl_absorpt_correction_T_max 0.990
_exptl_absorpt_correction_T_min 0.809
_exptl_absorpt_correction_type multi-scan
_exptl_absorpt_process_details SORTAV
_exptl_crystal_colour colorless
_exptl_crystal_density_diffrn 1.385
_exptl_crystal_density_method 'not measured'
_exptl_crystal_description needle
_exptl_crystal_F_000 1440
_exptl_crystal_size_max 0.58
_exptl_crystal_size_mid 0.16
_exptl_crystal_size_min 0.08
_refine_diff_density_max 0.376
_refine_diff_density_min -0.323
_refine_diff_density_rms 0.054
_refine_ls_extinction_method none
_refine_ls_goodness_of_fit_ref 1.060
_refine_ls_hydrogen_treatment mixed
_refine_ls_matrix_type full
_refine_ls_number_parameters 224
_refine_ls_number_reflns 4759
_refine_ls_number_restraints 0
_refine_ls_restrained_S_all 1.060
_refine_ls_R_factor_all 0.0635
_refine_ls_R_factor_gt 0.0424
_refine_ls_shift/su_max 0.000
_refine_ls_shift/su_mean 0.000
_refine_ls_structure_factor_coef Fsqd
_refine_ls_weighting_details 'calc w=1/[\s^2^(Fo^2^)+(0.0555P)^2^+1.5830P] where P=(Fo^2^+2Fc^2^)/3'
_refine_ls_weighting_scheme calc
_refine_ls_wR_factor_gt 0.1029
_refine_ls_wR_factor_ref 0.1105
_reflns_number_gt 3690
_reflns_number_total 4759
_reflns_threshold_expression >2sigma(I)
_cod_data_source_file om800796z_si_006.cif
_cod_data_source_block compd9a
_cod_original_sg_symbol_Hall -C2yc
_cod_original_sg_symbol_H-M C2/c
_cod_database_code 4072358

loop_
_symmetry_equiv_pos_as_xyz
'x, y, z'
'-x, y, -z+1/2'
'x+1/2, y+1/2, z'
'-x+1/2, y+1/2, -z+1/2'
'-x, -y, -z'
'x, -y, z-1/2'
'-x+1/2, -y+1/2, -z'
'x+1/2, -y+1/2, z-1/2'

loop_
_atom_site_label
_atom_site_type_symbol
_atom_site_fract_x
_atom_site_fract_y
_atom_site_fract_z
_atom_site_U_iso_or_equiv
_atom_site_adp_type
_atom_site_occupancy
_atom_site_symmetry_multiplicity
_atom_site_calc_flag
_atom_site_refinement_flags
Si1 Si 0.463660(18) 0.59969(6) 0.105460(17) 0.02118(10) Uani 1 1 d .
O1 O 0.31468(5) 0.19406(15) 0.05017(5) 0.0261(2) Uani 1 1 d .
O2 O 0.24776(5) -0.07325(15) 0.03441(4) 0.0235(2) Uani 1 1 d .
O3 O 0.24746(5) 0.34700(16) 0.18296(5) 0.0281(2) Uani 1 1 d .
O4 O 0.39281(5) 0.65330(15) 0.10533(4) 0.0237(2) Uani 1 1 d .
N1 N 0.25119(5) 0.15844(17) 0.10429(5) 0.0210(2) Uani 1 1 d .
N2 N 0.31096(5) 0.45705(17) 0.13636(5) 0.0212(2) Uani 1 1 d .
H2N H 0.3235(8) 0.423(2) 0.1080(8) 0.023(4) Uiso 1 1 d .
C1 C 0.27546(7) 0.1058(2) 0.06234(6) 0.0219(3) Uani 1 1 d .
C2 C 0.20652(6) -0.1366(2) 0.05948(6) 0.0206(3) Uani 1 1 d .
C3 C 0.17077(6) -0.3140(2) 0.04530(7) 0.0239(3) Uani 1 1 d .
H3 H 0.1709 -0.4079 0.0150 0.029 Uiso 1 1 calc R
C4 C 0.13452(7) -0.3465(2) 0.07830(7) 0.0272(3) Uani 1 1 d .
H4 H 0.1090 -0.4667 0.0706 0.033 Uiso 1 1 calc R
C5 C 0.13476(7) -0.2072(2) 0.12221(7) 0.0284(3) Uani 1 1 d .
H5 H 0.1094 -0.2354 0.1438 0.034 Uiso 1 1 calc R
C6 C 0.17093(7) -0.0273(2) 0.13574(7) 0.0252(3) Uani 1 1 d .
H6 H 0.1706 0.0684 0.1655 0.030 Uiso 1 1 calc R
C7 C 0.20743(6) 0.0035(2) 0.10321(6) 0.0206(3) Uani 1 1 d .
C8 C 0.26957(6) 0.3303(2) 0.14555(6) 0.0218(3) Uani 1 1 d .
C9 C 0.33667(6) 0.6404(2) 0.16826(6) 0.0205(3) Uani 1 1 d .
C10 C 0.32048(7) 0.7273(2) 0.21290(6) 0.0235(3) Uani 1 1 d .
H10 H 0.2903 0.6613 0.2241 0.028 Uiso 1 1 calc R
C11 C 0.34863(7) 0.9107(2) 0.24101(7) 0.0272(3) Uani 1 1 d .
H11 H 0.3376 0.9697 0.2714 0.033 Uiso 1 1 calc R
C12 C 0.39265(7) 1.0079(2) 0.22488(7) 0.0293(3) Uani 1 1 d .
H12 H 0.4119 1.1327 0.2445 0.035 Uiso 1 1 calc R
C13 C 0.40879(7) 0.9233(2) 0.17998(7) 0.0271(3) Uani 1 1 d .
H13 H 0.4389 0.9904 0.1689 0.033 Uiso 1 1 calc R
C14 C 0.38078(6) 0.7410(2) 0.15152(6) 0.0217(3) Uani 1 1 d .
C15 C 0.44679(7) 0.4067(2) 0.04386(7) 0.0273(3) Uani 1 1 d .
H15A H 0.4222 0.2930 0.0499 0.041 Uiso 1 1 calc R
H15B H 0.4869 0.3536 0.0451 0.041 Uiso 1 1 calc R
H15C H 0.4224 0.4713 0.0040 0.041 Uiso 1 1 calc R
C16 C 0.51559(8) 0.4980(3) 0.18242(7) 0.0353(4) Uani 1 1 d .
H16A H 0.5208 0.6030 0.2135 0.053 Uiso 1 1 calc R
H16B H 0.5573 0.4626 0.1836 0.053 Uiso 1 1 calc R
H16C H 0.4961 0.3748 0.1908 0.053 Uiso 1 1 calc R
C17 C 0.50121(8) 0.8308(2) 0.08958(8) 0.0346(4) Uani 1 1 d .
H17A H 0.4707 0.8999 0.0528 0.052 Uiso 1 1 calc R
H17B H 0.5386 0.7896 0.0830 0.052 Uiso 1 1 calc R
H17C H 0.5142 0.9252 0.1245 0.052 Uiso 1 1 calc R

loop_
_atom_site_aniso_label
_atom_site_aniso_U_11
_atom_site_aniso_U_22
_atom_site_aniso_U_33
_atom_site_aniso_U_23
_atom_site_aniso_U_13
_atom_site_aniso_U_12
Si1 0.02094(19) 0.02044(19) 0.02372(19) 0.00107(14) 0.01088(15) -0.00027(14)
O1 0.0279(5) 0.0250(5) 0.0311(5) -0.0053(4) 0.0180(4) -0.0067(4)
O2 0.0259(5) 0.0207(5) 0.0290(5) -0.0045(4) 0.0164(4) -0.0063(4)
O3 0.0341(6) 0.0271(5) 0.0305(5) -0.0034(4) 0.0208(5) -0.0017(4)
O4 0.0214(5) 0.0249(5) 0.0267(5) -0.0048(4) 0.0120(4) -0.0016(4)
N1 0.0215(6) 0.0203(5) 0.0239(6) -0.0016(4) 0.0123(5) -0.0026(4)
N2 0.0219(6) 0.0206(5) 0.0227(6) -0.0031(4) 0.0108(5) -0.0012(4)
C1 0.0235(6) 0.0197(6) 0.0240(6) -0.0013(5) 0.0114(5) -0.0019(5)
C2 0.0188(6) 0.0212(6) 0.0246(6) 0.0028(5) 0.0116(5) 0.0005(5)
C3 0.0231(7) 0.0203(6) 0.0293(7) 0.0006(5) 0.0119(6) -0.0006(5)
C4 0.0243(7) 0.0239(7) 0.0358(8) 0.0033(6) 0.0148(6) -0.0029(5)
C5 0.0270(7) 0.0302(7) 0.0338(8) 0.0054(6) 0.0183(6) -0.0010(6)
C6 0.0241(7) 0.0273(7) 0.0267(7) 0.0004(5) 0.0129(6) 0.0011(5)
C7 0.0182(6) 0.0199(6) 0.0232(6) 0.0018(5) 0.0081(5) -0.0005(5)
C8 0.0223(7) 0.0196(6) 0.0232(6) -0.0002(5) 0.0093(5) 0.0019(5)
C9 0.0190(6) 0.0187(6) 0.0209(6) -0.0013(5) 0.0054(5) 0.0020(5)
C10 0.0227(7) 0.0245(7) 0.0225(6) -0.0007(5) 0.0087(5) 0.0033(5)
C11 0.0286(7) 0.0256(7) 0.0250(7) -0.0046(5) 0.0088(6) 0.0040(6)
C12 0.0281(7) 0.0239(7) 0.0310(7) -0.0082(6) 0.0076(6) -0.0015(6)
C13 0.0250(7) 0.0222(7) 0.0327(8) -0.0044(6) 0.0106(6) -0.0029(5)
C14 0.0198(6) 0.0205(6) 0.0237(6) -0.0018(5) 0.0079(5) 0.0028(5)
C15 0.0260(7) 0.0263(7) 0.0319(7) -0.0019(6) 0.0144(6) 0.0002(6)
C16 0.0351(9) 0.0420(9) 0.0294(8) 0.0054(7) 0.0140(7) 0.0120(7)
C17 0.0375(9) 0.0322(8) 0.0388(9) -0.0024(7) 0.0208(7) -0.0111(7)

loop_
_atom_type_symbol
_atom_type_description
_atom_type_scat_dispersion_real
_atom_type_scat_dispersion_imag
_atom_type_scat_source
C C 0.0033 0.0016 'International Tables Vol C Tables 4.2.6.8 and 6.1.1.4'
H H 0.0000 0.0000 'International Tables Vol C Tables 4.2.6.8 and 6.1.1.4'
N N 0.0061 0.0033 'International Tables Vol C Tables 4.2.6.8 and 6.1.1.4'
O O 0.0106 0.0060 'International Tables Vol C Tables 4.2.6.8 and 6.1.1.4'
Si Si 0.0817 0.0704 'International Tables Vol C Tables 4.2.6.8 and 6.1.1.4'

loop_
_geom_angle_atom_site_label_1
_geom_angle_atom_site_label_2
_geom_angle_atom_site_label_3
_geom_angle
O4 Si1 C15 105.07(6)
O4 Si1 C17 111.97(7)
C15 Si1 C17 110.16(7)
O4 Si1 C16 107.57(6)
C15 Si1 C16 112.80(7)
C17 Si1 C16 109.24(8)
C1 O2 C2 107.89(10)
C14 O4 Si1 127.78(9)
C1 N1 C7 108.33(11)
C1 N1 C8 126.95(11)
C7 N1 C8 124.57(11)
C8 N2 C9 126.51(12)
C8 N2 H2N 117.5(11)
C9 N2 H2N 116.0(11)
O1 C1 O2 122.19(12)
O1 C1 N1 129.25(13)
O2 C1 N1 108.56(11)
C3 C2 C7 123.76(13)
C3 C2 O2 126.36(12)
C7 C2 O2 109.86(11)
C2 C3 C4 115.46(13)
C2 C3 H3 122.3
C4 C3 H3 122.3
C5 C4 C3 121.51(13)
C5 C4 H4 119.2
C3 C4 H4 119.2
C4 C5 C6 122.33(13)
C4 C5 H5 118.8
C6 C5 H5 118.8
C7 C6 C5 115.98(13)
C7 C6 H6 122.0
C5 C6 H6 122.0
C2 C7 C6 120.96(12)
C2 C7 N1 105.34(11)
C6 C7 N1 133.70(13)
O3 C8 N2 128.03(13)
O3 C8 N1 119.17(12)
N2 C8 N1 112.80(11)
C10 C9 C14 119.51(12)
C10 C9 N2 124.99(13)
C14 C9 N2 115.49(12)
C11 C10 C9 119.90(13)
C11 C10 H10 120.0
C9 C10 H10 120.0
C12 C11 C10 120.36(13)
C12 C11 H11 119.8
C10 C11 H11 119.8
C11 C12 C13 120.22(13)
C11 C12 H12 119.9
C13 C12 H12 119.9
C14 C13 C12 119.85(14)
C14 C13 H13 120.1
C12 C13 H13 120.1
O4 C14 C13 122.78(13)
O4 C14 C9 117.04(12)
C13 C14 C9 120.15(13)
Si1 C15 H15A 109.5
Si1 C15 H15B 109.5
H15A C15 H15B 109.5
Si1 C15 H15C 109.5
H15A C15 H15C 109.5
H15B C15 H15C 109.5
Si1 C16 H16A 109.5
Si1 C16 H16B 109.5
H16A C16 H16B 109.5
Si1 C16 H16C 109.5
H16A C16 H16C 109.5
H16B C16 H16C 109.5
Si1 C17 H17A 109.5
Si1 C17 H17B 109.5
H17A C17 H17B 109.5
Si1 C17 H17C 109.5
H17A C17 H17C 109.5
H17B C17 H17C 109.5

loop_
_geom_bond_atom_site_label_1
_geom_bond_atom_site_label_2
_geom_bond_distance
Si1 O4 1.6755(10)
Si1 C15 1.8530(15)
Si1 C17 1.8533(15)
Si1 C16 1.8554(16)
O1 C1 1.2084(16)
O2 C1 1.3624(16)
O2 C2 1.3872(15)
O3 C8 1.2110(16)
O4 C14 1.3756(16)
N1 C1 1.3865(17)
N1 C7 1.4208(17)
N1 C8 1.4348(17)
N2 C8 1.3499(18)
N2 C9 1.4069(17)
N2 H2N 0.875(17)
C2 C3 1.3762(18)
C2 C7 1.3839(19)
C3 C4 1.3906(19)
C3 H3 0.9500
C4 C5 1.388(2)
C4 H4 0.9500
C5 C6 1.395(2)
C5 H5 0.9500
C6 C7 1.3845(19)
C6 H6 0.9500
C9 C10 1.3951(18)
C9 C14 1.4056(19)
C10 C11 1.391(2)
C10 H10 0.9500
C11 C12 1.385(2)
C11 H11 0.9500
C12 C13 1.394(2)
C12 H12 0.9500
C13 C14 1.3862(19)
C13 H13 0.9500
C15 H15A 0.9800
C15 H15B 0.9800
C15 H15C 0.9800
C16 H16A 0.9800
C16 H16B 0.9800
C16 H16C 0.9800
C17 H17A 0.9800
C17 H17B 0.9800
C17 H17C 0.9800

loop_
_geom_torsion_atom_site_label_1
_geom_torsion_atom_site_label_2
_geom_torsion_atom_site_label_3
_geom_torsion_atom_site_label_4
_geom_torsion
C15 Si1 O4 C14 160.51(11)
C17 Si1 O4 C14 -79.93(13)
C16 Si1 O4 C14 40.10(13)
C2 O2 C1 O1 178.57(13)
C2 O2 C1 N1 -1.01(14)
C7 N1 C1 O1 -178.43(14)
C8 N1 C1 O1 -2.7(2)
C7 N1 C1 O2 1.10(15)
C8 N1 C1 O2 176.86(12)
C1 O2 C2 C3 -177.74(13)
C1 O2 C2 C7 0.54(15)
C7 C2 C3 C4 -0.1(2)
O2 C2 C3 C4 177.94(13)
C2 C3 C4 C5 0.3(2)
C3 C4 C5 C6 0.2(2)
C4 C5 C6 C7 -0.8(2)
C3 C2 C7 C6 -0.5(2)
O2 C2 C7 C6 -178.84(12)
C3 C2 C7 N1 178.46(12)
O2 C2 C7 N1 0.14(15)
C5 C6 C7 C2 0.9(2)
C5 C6 C7 N1 -177.72(14)
C1 N1 C7 C2 -0.75(15)
C8 N1 C7 C2 -176.63(12)
C1 N1 C7 C6 178.04(15)
C8 N1 C7 C6 2.2(2)
C9 N2 C8 O3 -1.2(2)
C9 N2 C8 N1 178.49(12)
C1 N1 C8 O3 -174.26(13)
C7 N1 C8 O3 0.8(2)
C1 N1 C8 N2 6.02(19)
C7 N1 C8 N2 -178.87(12)
C8 N2 C9 C10 -3.8(2)
C8 N2 C9 C14 177.70(13)
C14 C9 C10 C11 -0.9(2)
N2 C9 C10 C11 -179.34(13)
C9 C10 C11 C12 0.1(2)
C10 C11 C12 C13 0.4(2)
C11 C12 C13 C14 -0.2(2)
Si1 O4 C14 C13 51.85(18)
Si1 O4 C14 C9 -129.95(11)
C12 C13 C14 O4 177.52(13)
C12 C13 C14 C9 -0.6(2)
C10 C9 C14 O4 -177.11(12)
N2 C9 C14 O4 1.50(18)
C10 C9 C14 C13 1.1(2)
N2 C9 C14 C13 179.75(12)
